data_2011388
loop_
_publ_author_name
'de Brito, Marcos A.'
'Bortoluzzi, Adailton J.'
'Greatti, Alessandra'
'Ceccato, Augusto S.'
'Joussef, Ant\^onio C.'
'Drechsel, Sueli M.'

_publ_section_title
;(\m-2,6-Bis{[(2-hydroxyphenyl)(2-pyridylmethyl)amino]methyl}-4-methylphenolato)bis[diaquanickel(II)]
 acetate dimethylformamide 0.75-hydrate
;
_journal_issue 10
_journal_name_full 'Acta Crystallographica Section C'
_journal_page_first 1188
_journal_page_last 1190
_journal_paper_doi 10.1107/S0108270100009379
_journal_volume 56
_journal_year 2000
_chemical_formula_iupac '[Ni2 (C33 H29 N4 O4) H2 O1)4], C2 H3 O2, C3 H7 N O, 0.75 H2 O'
_chemical_formula_moiety 'C33 H37 N4 Ni2 O7, C2 H3 O2, C3 H7 N O, 0.75 H2 O'
_chemical_formula_sum 'C38 H48.5 N5 Ni2 O10.75'
_chemical_formula_weight 864.74
_chemical_name_systematic
;(\m-2,6-Bis{[(2-hydroxyphenyl)(2-pyridylmethyl)amino]methyl}-4-methylphenolato)-
bis[diaquanickel(II)]
 acetate dimetylformamide 0.75-hydrate
;
_space_group_IT_number 2
_symmetry_cell_setting triclinic
_symmetry_space_group_name_Hall '-P 1'
_symmetry_space_group_name_H-M 'P -1'
_cell_angle_alpha 66.46(3)
_cell_angle_beta 85.71(3)
_cell_angle_gamma 79.46(3)
_cell_formula_units_Z 2
_cell_length_a 12.170(2)
_cell_length_b 12.934(3)
_cell_length_c 14.112(3)
_cell_measurement_reflns_used 25
_cell_measurement_temperature 293(2)
_cell_measurement_theta_max 15.29
_cell_measurement_theta_min 9.87
_cell_volume 2002.1(9)
_computing_cell_refinement 'SET4 in CAD-4 EXPRESS'
_computing_data_collection 'CAD-4 EXPRESS (Enraf-Nonius, 1994)'
_computing_data_reduction 'HELENA (Spek, 1996)'
_computing_molecular_graphics 'ZORTEP (Zsolnai et al., 1996)'
_computing_publication_material SHELXL97
_computing_structure_refinement 'SHELXL97 (Sheldrick, 1997)'
_computing_structure_solution 'SHELXS97 (Sheldrick, 1997)'
_diffrn_ambient_temperature 293(2)
_diffrn_measured_fraction_theta_full .999
_diffrn_measured_fraction_theta_max .999
_diffrn_measurement_device_type 'Enraf-Nonius CAD-4'
_diffrn_measurement_method \w-2\q
_diffrn_radiation_monochromator graphite
_diffrn_radiation_source 'fine-focus sealed tube'
_diffrn_radiation_type MoK\a
_diffrn_radiation_wavelength .71073
_diffrn_reflns_av_R_equivalents .021
_diffrn_reflns_av_sigmaI/netI .0420
_diffrn_reflns_limit_h_max 14
_diffrn_reflns_limit_h_min -14
_diffrn_reflns_limit_k_max 15
_diffrn_reflns_limit_k_min -14
_diffrn_reflns_limit_l_max 16
_diffrn_reflns_limit_l_min 0
_diffrn_reflns_number 7501
_diffrn_reflns_theta_full 25.17
_diffrn_reflns_theta_max 25.17
_diffrn_reflns_theta_min 2.63
_diffrn_standards_decay_% 2.0
_diffrn_standards_interval_time 120
_diffrn_standards_number 3
_exptl_absorpt_coefficient_mu 1.004
_exptl_absorpt_correction_T_max .740
_exptl_absorpt_correction_T_min .699
_exptl_absorpt_correction_type '\y scan'
_exptl_absorpt_process_details '(PLATON; Spek, 1990)'
_exptl_crystal_colour blue
_exptl_crystal_density_diffrn 1.435
_exptl_crystal_density_method 'not measured'
_exptl_crystal_description irregular
_exptl_crystal_F_000 907
_exptl_crystal_size_max .36
_exptl_crystal_size_mid .36
_exptl_crystal_size_min .30
_refine_diff_density_max .75
_refine_diff_density_min -.47
_refine_ls_extinction_coef .0034(6)
_refine_ls_extinction_method SHELXL97
_refine_ls_goodness_of_fit_ref 1.013
_refine_ls_hydrogen_treatment mixed
_refine_ls_matrix_type full
_refine_ls_number_parameters 523
_refine_ls_number_reflns 7184
_refine_ls_number_restraints 0
_refine_ls_restrained_S_all 1.013
_refine_ls_R_factor_all .070
_refine_ls_R_factor_gt .038
_refine_ls_shift/su_max .001
_refine_ls_shift/su_mean .000
_refine_ls_structure_factor_coef Fsqd
_refine_ls_weighting_details 'w = 1/[\s^2^(Fo^2^)+(0.0550P)^2^+1.4276P] where P = (Fo^2^+2Fc^2^)/3'
_refine_ls_weighting_scheme calc
_refine_ls_wR_factor_ref .107
_reflns_number_gt 5348
_reflns_number_total 7184
_reflns_threshold_expression I>2\s(I)
_cod_data_source_file bk1519.cif
_cod_data_source_block I
_cod_depositor_comments
;
 Marking attached hydrogen atoms.

 Antanas Vaitkus,
 2018-02-05

The following automatic conversions were performed:

'_refine_ls_weighting_scheme' value 'calc w =
1/[\s^2^(Fo^2^)+(0.0550P)^2^+1.4276P] where P = (Fo^2^+2Fc^2^)/3' was
changed to 'calc'. New tag '_refine_ls_weighting_details' was
created. The value of the new tag was set to 'w =
1/[\s^2^(Fo^2^)+(0.0550P)^2^+1.4276P] where P = (Fo^2^+2Fc^2^)/3'.

Automatic conversion script
Id: cif_fix_values 3143 2015-03-26 13:38:13Z robertas 
;
_cod_original_cell_volume 2001.9(7)
_cod_original_formula_sum 'C38 H48.50 N5 Ni2 O10.75'
_cod_database_code 2011388
_cod_database_fobs_code 2011388

loop_
_symmetry_equiv_pos_as_xyz
'x, y, z'
'-x, -y, -z'

loop_
_atom_site_label
_atom_site_fract_x
_atom_site_fract_y
_atom_site_fract_z
_atom_site_U_iso_or_equiv
_atom_site_adp_type
_atom_site_calc_flag
_atom_site_refinement_flags
_atom_site_occupancy
_atom_site_disorder_assembly
_atom_site_disorder_group
_atom_site_type_symbol
_atom_site_attached_hydrogens
Ni1 .09062(3) .16869(3) .43272(3) .03222(12) Uani d . 1 . . Ni 0
Ni2 .14738(3) .08556(3) .20365(3) .03106(12) Uani d . 1 . . Ni 0
O1 .16327(16) .17483(16) .29364(15) .0331(5) Uani d . 1 . . O 0
O1W .15359(18) -.00174(18) .48485(17) .0410(5) Uani d . 1 . . O 0
H1WB .1126 -.0645 .5318 .055(10) Uiso d R 1 . . H 0
H1WA .1677 -.0173 .4307 .076(14) Uiso d R 1 . . H 0
O2W .0177(2) .1555(2) .57830(16) .0447(6) Uani d . 1 . . O 0
H2WA .0684 .1076 .6335 .105(18) Uiso d R 1 . . H 0
H2WB -.0506 .1247 .5885 .15(2) Uiso d R 1 . . H 0
O3W .11160(19) .0022(2) .10832(19) .0447(6) Uani d . 1 . . O 0
H3WA .1176 .0401 .0440 .089(17) Uiso d R 1 . . H 0
H3WB .0347 -.0346 .1251 .101(16) Uiso d R 1 . . H 0
O4W -.02137(18) .13000(19) .21483(16) .0414(5) Uani d . 1 . . O 0
H4WA -.0412 .1547 .2686 .064(12) Uiso d R 1 . . H 0
H4WB -.0590 .0690 .2285 .054(11) Uiso d R 1 . . H 0
O20 -.06410(18) .17757(18) .38245(15) .0372(5) Uani d . 1 . . O 0
O40 .17064(18) -.07100(18) .32515(16) .0378(5) Uani d . 1 . . O 0
N1 .0435(2) .3483(2) .37081(19) .0354(6) Uani d . 1 . . N 0
N4 .3220(2) .0441(2) .19360(19) .0346(6) Uani d . 1 . . N 0
N32 .2267(2) .2092(2) .48224(19) .0408(6) Uani d . 1 . . N 0
N52 .1736(2) .2245(2) .06932(19) .0370(6) Uani d . 1 . . N 0
C2 .0813(3) .4009(3) .2601(2) .0379(7) Uani d . 1 . . C 0
H2A .0364 .3819 .2173 .046 Uiso calc R 1 . . H 0
H2B .0675 .4834 .2377 .046 Uiso calc R 1 . . H 0
C3 .3817(3) .0841(3) .2590(2) .0384(7) Uani d . 1 . . C 0
H3A .4615 .0690 .2473 .046 Uiso calc R 1 . . H 0
H3B .3675 .0399 .3313 .046 Uiso calc R 1 . . H 0
C5 .4719(3) .4848(3) .1487(3) .0588(10) Uani d . 1 . . C 0
H5A .4662 .5236 .0749 .088 Uiso calc R 1 . . H 0
H5B .5466 .4440 .1670 .088 Uiso calc R 1 . . H 0
H5C .4548 .5398 .1797 .088 Uiso calc R 1 . . H 0
C11 .2022(3) .3632(3) .2422(2) .0343(7) Uani d . 1 . . C 0
C12 .2369(3) .2476(2) .2582(2) .0317(7) Uani d . 1 . . C 0
C13 .3470(3) .2096(3) .2371(2) .0341(7) Uani d . 1 . . C 0
C14 .4222(3) .2869(3) .2019(2) .0412(8) Uani d . 1 . . C 0
H14 .4956 .2613 .1877 .049 Uiso calc R 1 . . H 0
C15 .3901(3) .4013(3) .1874(2) .0416(8) Uani d . 1 . . C 0
C16 .2799(3) .4376(3) .2080(2) .0398(7) Uani d . 1 . . C 0
H16 .2572 .5137 .1987 .048 Uiso calc R 1 . . H 0
C21 -.0782(3) .3674(3) .3728(2) .0398(7) Uani d . 1 . . C 0
C22 -.1279(3) .2760(3) .3751(2) .0386(7) Uani d . 1 . . C 0
C23 -.2446(3) .2934(3) .3700(3) .0508(9) Uani d . 1 . . C 0
H23 -.2800 .2349 .3713 .061 Uiso calc R 1 . . H 0
C24 -.3080(3) .3964(4) .3630(3) .0604(11) Uani d . 1 . . C 0
H24 -.3854 .4060 .3598 .073 Uiso calc R 1 . . H 0
C25 -.2589(3) .4847(4) .3608(3) .0622(11) Uani d . 1 . . C 0
H25 -.3027 .5533 .3566 .075 Uiso calc R 1 . . H 0
C26 -.1437(3) .4706(3) .3648(3) .0520(9) Uani d . 1 . . C 0
H26 -.1099 .5306 .3622 .062 Uiso calc R 1 . . H 0
C30 .0977(3) .3886(3) .4369(3) .0459(8) Uani d . 1 . . C 0
H30A .0530 .3806 .4985 .055 Uiso calc R 1 . . H 0
H30B .1028 .4689 .3998 .055 Uiso calc R 1 . . H 0
C31 .2136(3) .3197(3) .4672(2) .0428(8) Uani d . 1 . . C 0
C33 .3265(3) .1428(3) .5126(3) .0542(9) Uani d . 1 . . C 0
H33 .3353 .0660 .5234 .065 Uiso calc R 1 . . H 0
C34 .4166(4) .1853(5) .5282(3) .0711(13) Uani d . 1 . . C 0
H34 .4851 .1378 .5496 .085 Uiso calc R 1 . . H 0
C35 .4032(4) .2985(5) .5117(3) .0755(13) Uani d . 1 . . C 0
H35 .4630 .3289 .5214 .091 Uiso calc R 1 . . H 0
C36 .3012(4) .3672(4) .4809(3) .0589(10) Uani d . 1 . . C 0
H36 .2912 .4443 .4694 .071 Uiso calc R 1 . . H 0
C41 .3440(3) -.0805(3) .2359(2) .0348(7) Uani d . 1 . . C 0
C42 .2618(3) -.1337(3) .3051(2) .0360(7) Uani d . 1 . . C 0
C43 .2817(3) -.2535(3) .3496(3) .0481(8) Uani d . 1 . . C 0
H43 .2305 -.2921 .3966 .058 Uiso calc R 1 . . H 0
C44 .3767(3) -.3155(3) .3248(3) .0571(10) Uani d . 1 . . C 0
H44 .3873 -.3950 .3546 .069 Uiso calc R 1 . . H 0
C45 .4549(3) -.2621(3) .2574(3) .0523(9) Uani d . 1 . . C 0
H45 .5183 -.3048 .2417 .063 Uiso calc R 1 . . H 0
C46 .4383(3) -.1433(3) .2126(3) .0446(8) Uani d . 1 . . C 0
H46 .4910 -.1061 .1667 .054 Uiso calc R 1 . . H 0
C50 .3513(3) .1005(3) .0828(2) .0403(8) Uani d . 1 . . C 0
H50A .3409 .0530 .0467 .048 Uiso calc R 1 . . H 0
H50B .4293 .1094 .0766 .048 Uiso calc R 1 . . H 0
C51 .2791(3) .2161(3) .0340(2) .0379(7) Uani d . 1 . . C 0
C53 .1039(3) .3237(3) .0274(3) .0445(8) Uani d . 1 . . C 0
H53 .0310 .3296 .0521 .053 Uiso calc R 1 . . H 0
C54 .1366(4) .4171(3) -.0511(3) .0584(10) Uani d . 1 . . C 0
H54 .0861 .4848 -.0796 .070 Uiso calc R 1 . . H 0
C55 .2440(4) .4097(3) -.0868(3) .0597(11) Uani d . 1 . . C 0
H55 .2675 .4725 -.1394 .072 Uiso calc R 1 . . H 0
C56 .3170(3) .3083(3) -.0441(3) .0512(9) Uani d . 1 . . C 0
H56 .3906 .3017 -.0672 .061 Uiso calc R 1 . . H 0
O1C .1348(3) .0397(3) .7555(2) .0851(10) Uani d . 1 . . O 0
O2C .0927(3) .0708(4) .8941(3) .1025(12) Uani d . 1 . . O 0
C3C .1501(3) .0820(4) .8188(3) .0591(10) Uani d . 1 . . C 0
C4C .2439(6) .1465(8) .7962(6) .161(4) Uani d . 1 . . C 0
H4C1 .2426 .1824 .8442 .241 Uiso calc R 1 . . H 0
H4C2 .2368 .2039 .7271 .241 Uiso calc R 1 . . H 0
H4C3 .3133 .0950 .8027 .241 Uiso calc R 1 . . H 0
O1S -.4001(4) .1786(5) .0288(4) .148(2) Uani d . 1 . . O 0
C2S -.3120(4) .1886(5) -.0162(5) .0926(17) Uani d . 1 . . C 0
H2S -.2941 .1529 -.0623 .111 Uiso d R 1 . . H 0
N3S -.2376(3) .2446(3) -.0056(3) .0671(10) Uani d . 1 . . N 0
C4S -.2540(5) .3008(6) .0660(5) .113(2) Uani d . 1 . . C 0
H4S1 -.3324 .3169 .0793 .170 Uiso calc R 1 . . H 0
H4S2 -.2245 .3710 .0365 .170 Uiso calc R 1 . . H 0
H4S3 -.2160 .2517 .1295 .170 Uiso calc R 1 . . H 0
C5S -.1317(3) .2438(4) -.0571(4) .0829(14) Uani d . 1 . . C 0
H5S1 -.0746 .1952 -.0080 .124 Uiso calc R 1 . . H 0
H5S2 -.1152 .3201 -.0877 .124 Uiso calc R 1 . . H 0
H5S3 -.1344 .2154 -.1101 .124 Uiso calc R 1 . . H 0
O5W .6618(3) .0894(7) .2722(4) .136(7) Uani d PR .25 . . O 2
O6W -.0231(4) .3126(7) .7039(5) .151(4) Uani d PR .50 . . O 2

loop_
_atom_site_aniso_label
_atom_site_aniso_U_11
_atom_site_aniso_U_22
_atom_site_aniso_U_33
_atom_site_aniso_U_12
_atom_site_aniso_U_13
_atom_site_aniso_U_23
Ni1 .0380(2) .0313(2) .0262(2) -.00819(17) .00206(16) -.00939(16)
Ni2 .0341(2) .0319(2) .0270(2) -.00958(16) .00384(15) -.01035(16)
O1 .0382(12) .0327(11) .0298(11) -.0120(9) .0067(9) -.0122(9)
O1W .0520(14) .0348(12) .0322(12) -.0111(10) .0055(10) -.0081(10)
O2W .0473(14) .0556(14) .0306(12) -.0155(12) .0038(10) -.0142(11)
O3W .0498(14) .0494(14) .0434(14) -.0174(11) .0046(11) -.0238(12)
O4W .0435(13) .0476(13) .0369(12) -.0111(11) .0022(10) -.0196(11)
O20 .0428(12) .0374(12) .0301(11) -.0094(10) .0051(9) -.0118(9)
O40 .0421(12) .0346(11) .0331(11) -.0085(10) .0093(9) -.0102(9)
N1 .0418(15) .0337(14) .0304(13) -.0051(12) .0021(11) -.0131(11)
N4 .0413(15) .0342(14) .0301(13) -.0119(11) .0056(11) -.0132(11)
N32 .0476(17) .0448(16) .0299(14) -.0107(13) -.0006(12) -.0134(12)
N52 .0425(15) .0386(15) .0288(13) -.0120(12) -.0001(11) -.0098(12)
C2 .0486(19) .0316(16) .0283(16) -.0072(14) .0025(14) -.0065(13)
C3 .0382(17) .0403(18) .0391(17) -.0072(14) -.0009(14) -.0176(15)
C5 .059(2) .053(2) .069(3) -.0309(19) .010(2) -.022(2)
C11 .0434(18) .0342(16) .0244(15) -.0112(14) .0024(13) -.0089(13)
C12 .0408(17) .0318(16) .0236(14) -.0124(13) .0009(12) -.0096(12)
C13 .0381(17) .0347(16) .0300(16) -.0105(14) .0007(13) -.0115(13)
C14 .0377(18) .048(2) .0436(19) -.0133(15) .0013(14) -.0216(16)
C15 .049(2) .0449(19) .0345(17) -.0220(16) .0026(15) -.0136(15)
C16 .054(2) .0324(17) .0327(16) -.0135(15) .0015(15) -.0104(14)
C21 .0421(18) .0408(18) .0324(17) -.0004(15) .0022(14) -.0135(14)
C22 .0396(18) .0446(19) .0265(16) -.0028(15) .0020(13) -.0107(14)
C23 .0391(19) .064(2) .042(2) -.0076(17) .0031(15) -.0152(18)
C24 .043(2) .079(3) .044(2) .009(2) .0001(17) -.017(2)
C25 .058(3) .066(3) .051(2) .021(2) -.0008(19) -.024(2)
C26 .063(2) .046(2) .045(2) .0035(18) .0009(17) -.0210(17)
C30 .059(2) .0432(19) .0427(19) -.0149(17) .0026(16) -.0223(16)
C31 .053(2) .052(2) .0284(16) -.0209(17) .0017(14) -.0158(15)
C33 .054(2) .059(2) .043(2) -.0051(19) -.0081(17) -.0138(18)
C34 .050(2) .101(4) .057(3) -.019(2) -.0130(19) -.021(2)
C35 .070(3) .101(4) .063(3) -.045(3) -.006(2) -.026(3)
C36 .072(3) .070(3) .048(2) -.034(2) -.0013(19) -.027(2)
C41 .0369(17) .0343(16) .0363(17) -.0072(13) -.0011(13) -.0163(14)
C42 .0439(18) .0338(16) .0313(16) -.0082(14) .0023(13) -.0136(13)
C43 .055(2) .0388(19) .047(2) -.0111(16) .0075(16) -.0130(16)
C44 .068(3) .0333(19) .064(2) -.0013(18) .002(2) -.0159(18)
C45 .048(2) .047(2) .063(2) .0037(17) .0018(18) -.0276(19)
C46 .0422(19) .045(2) .048(2) -.0073(16) .0052(15) -.0210(16)
C50 .0430(18) .0449(19) .0330(17) -.0126(15) .0117(14) -.0149(15)
C51 .0481(19) .0423(18) .0271(15) -.0190(15) .0054(14) -.0138(14)
C53 .049(2) .0429(19) .0389(18) -.0066(16) -.0089(15) -.0118(16)
C54 .073(3) .044(2) .046(2) -.0081(19) -.019(2) -.0028(17)
C55 .083(3) .051(2) .0356(19) -.029(2) -.0020(19) .0008(17)
C56 .064(2) .054(2) .0356(18) -.0260(19) .0078(17) -.0117(17)
O1C .111(3) .094(2) .0542(18) -.055(2) -.0221(17) -.0129(17)
O2C .107(3) .140(3) .080(2) -.050(2) .037(2) -.057(2)
C3C .064(3) .079(3) .036(2) -.032(2) .0034(18) -.0153(19)
C4C .173(7) .268(10) .126(6) -.174(7) .068(5) -.119(6)
O1S .072(3) .202(5) .190(5) -.059(3) .035(3) -.089(4)
C2S .058(3) .105(4) .135(5) -.017(3) .000(3) -.067(4)
N3S .048(2) .069(2) .094(3) -.0006(17) -.0087(18) -.045(2)
C4S .097(4) .144(6) .131(5) .014(4) -.024(4) -.097(5)
C5S .066(3) .069(3) .113(4) -.010(2) -.003(3) -.035(3)
O5W .077(10) .103(12) .186(19) -.003(9) .027(11) -.023(12)
O6W .196(11) .088(6) .162(9) -.036(6) .004(8) -.038(6)

loop_
_atom_type_symbol
_atom_type_description
_atom_type_scat_dispersion_real
_atom_type_scat_dispersion_imag
_atom_type_scat_source
C C .0033 .0016 'International Tables Vol C Tables 4.2.6.8 and 6.1.1.4'
H H .0000 .0000 'International Tables Vol C Tables 4.2.6.8 and 6.1.1.4'
N N .0061 .0033 'International Tables Vol C Tables 4.2.6.8 and 6.1.1.4'
O O .0106 .0060 'International Tables Vol C Tables 4.2.6.8 and 6.1.1.4'
Ni Ni .3393 1.1124 'International Tables Vol C Tables 4.2.6.8 and 6.1.1.4'

loop_
_geom_angle_atom_site_label_1
_geom_angle_atom_site_label_2
_geom_angle_atom_site_label_3
_geom_angle
_geom_angle_publ_flag
O20 Ni1 O1W 102.97(9) y
O20 Ni1 O1 92.12(8) y
O1W Ni1 O1 84.55(9) y
O20 Ni1 N32 162.24(10) y
O1W Ni1 N32 94.04(10) y
O1 Ni1 N32 94.59(9) y
O20 Ni1 N1 81.82(10) y
O1W Ni1 N1 173.43(9) y
O1 Ni1 N1 90.83(9) y
N32 Ni1 N1 81.66(11) y
O20 Ni1 O2W 88.20(9) y
O1W Ni1 O2W 93.28(9) y
O1 Ni1 O2W 177.83(9) y
N32 Ni1 O2W 85.71(10) y
N1 Ni1 O2W 91.35(10) y
O4W Ni2 O40 99.32(9) y
O4W Ni2 O1 86.94(9) y
O40 Ni2 O1 94.09(8) y
O4W Ni2 N52 98.00(10) y
O40 Ni2 N52 162.10(10) y
O1 Ni2 N52 91.33(9) y
O4W Ni2 N4 178.12(9) y
O40 Ni2 N4 81.38(10) y
O1 Ni2 N4 91.28(9) y
N52 Ni2 N4 81.45(11) y
O4W Ni2 O3W 86.77(9) y
O40 Ni2 O3W 88.37(9) y
O1 Ni2 O3W 173.54(8) y
N52 Ni2 O3W 88.10(10) y
N4 Ni2 O3W 95.00(9) y
C12 O1 Ni2 114.97(17) ?
C12 O1 Ni1 113.21(17) ?
Ni2 O1 Ni1 131.77(10) y
C22 O20 Ni1 109.79(19) ?
C42 O40 Ni2 107.61(17) ?
C21 N1 C30 115.8(2) ?
C21 N1 C2 108.4(2) ?
C30 N1 C2 110.7(2) ?
C21 N1 Ni1 104.69(19) ?
C30 N1 Ni1 105.72(19) ?
C2 N1 Ni1 111.28(18) ?
C41 N4 C50 115.1(2) ?
C41 N4 C3 108.6(2) ?
C50 N4 C3 110.7(2) ?
C41 N4 Ni2 104.19(18) ?
C50 N4 Ni2 106.32(19) ?
C3 N4 Ni2 111.81(18) ?
C31 N32 C33 119.2(3) ?
C31 N32 Ni1 112.8(2) ?
C33 N32 Ni1 127.3(2) ?
C53 N52 C51 119.0(3) ?
C53 N52 Ni2 126.8(2) ?
C51 N52 Ni2 113.3(2) ?
C11 C2 N1 114.5(2) ?
N4 C3 C13 113.7(3) ?
C16 C11 C12 119.2(3) ?
C16 C11 C2 123.2(3) ?
C12 C11 C2 117.6(3) ?
O1 C12 C13 120.6(3) ?
O1 C12 C11 119.5(3) ?
C13 C12 C11 119.9(3) ?
C12 C13 C14 119.4(3) ?
C12 C13 C3 118.1(3) ?
C14 C13 C3 122.4(3) ?
C15 C14 C13 121.7(3) ?
C16 C15 C14 118.1(3) ?
C16 C15 C5 120.5(3) ?
C14 C15 C5 121.5(3) ?
C15 C16 C11 121.8(3) ?
C26 C21 C22 120.6(3) ?
C26 C21 N1 123.7(3) ?
C22 C21 N1 115.4(3) ?
O20 C22 C23 122.5(3) ?
O20 C22 C21 120.1(3) ?
C23 C22 C21 117.4(3) ?
C24 C23 C22 120.8(4) ?
C25 C24 C23 121.3(4) ?
C24 C25 C26 119.3(4) ?
C25 C26 C21 120.5(4) ?
N1 C30 C31 110.1(3) ?
N32 C31 C36 121.5(4) ?
N32 C31 C30 116.4(3) ?
C36 C31 C30 122.1(3) ?
N32 C33 C34 121.9(4) ?
C35 C34 C33 118.7(4) ?
C34 C35 C36 119.9(4) ?
C35 C36 C31 118.8(4) ?
C46 C41 C42 121.7(3) ?
C46 C41 N4 123.4(3) ?
C42 C41 N4 114.9(3) ?
O40 C42 C43 123.0(3) ?
O40 C42 C41 120.5(3) ?
C43 C42 C41 116.5(3) ?
C44 C43 C42 121.1(3) ?
C45 C44 C43 121.4(3) ?
C44 C45 C46 119.1(3) ?
C41 C46 C45 120.3(3) ?
N4 C50 C51 110.5(2) ?
N52 C51 C56 121.4(3) ?
N52 C51 C50 115.8(3) ?
C56 C51 C50 122.8(3) ?
N52 C53 C54 122.1(3) ?
C55 C54 C53 119.3(4) ?
C54 C55 C56 119.4(3) ?
C55 C56 C51 118.8(4) ?
O2C C3C O1C 122.6(4) ?
O2C C3C C4C 121.0(4) ?
O1C C3C C4C 116.4(4) ?
O1S C2S N3S 125.9(6) ?
C2S N3S C5S 121.3(4) ?
C2S N3S C4S 121.6(5) ?
C5S N3S C4S 116.8(4) ?

loop_
_geom_bond_atom_site_label_1
_geom_bond_atom_site_label_2
_geom_bond_site_symmetry_2
_geom_bond_distance
_geom_bond_publ_flag
Ni1 O20 . 2.029(2) y
Ni1 O1W . 2.039(2) y
Ni1 O1 . 2.069(2) y
Ni1 N32 . 2.071(3) y
Ni1 N1 . 2.111(3) y
Ni1 O2W . 2.131(2) y
Ni2 O4W . 2.041(2) y
Ni2 O40 . 2.052(2) y
Ni2 O1 . 2.067(2) y
Ni2 N52 . 2.079(3) y
Ni2 N4 . 2.103(3) y
Ni2 O3W . 2.140(2) y
O1 C12 . 1.343(3) ?
O20 C22 . 1.334(4) ?
O40 C42 . 1.333(4) ?
N1 C21 . 1.456(4) ?
N1 C30 . 1.477(4) ?
N1 C2 . 1.508(4) ?
N4 C41 . 1.456(4) ?
N4 C50 . 1.485(4) ?
N4 C3 . 1.505(4) ?
N32 C31 . 1.338(4) ?
N32 C33 . 1.341(4) ?
N52 C53 . 1.336(4) ?
N52 C51 . 1.343(4) ?
C2 C11 . 1.498(4) ?
C3 C13 . 1.509(4) ?
C5 C15 . 1.516(4) ?
C11 C16 . 1.396(4) ?
C11 C12 . 1.407(4) ?
C12 C13 . 1.393(4) ?
C13 C14 . 1.398(4) ?
C14 C15 . 1.394(5) ?
C15 C16 . 1.387(5) ?
C21 C26 . 1.391(5) ?
C21 C22 . 1.411(5) ?
C22 C23 . 1.400(5) ?
C23 C24 . 1.382(5) ?
C24 C25 . 1.371(6) ?
C25 C26 . 1.383(5) ?
C30 C31 . 1.514(5) ?
C31 C36 . 1.385(5) ?
C33 C34 . 1.380(5) ?
C34 C35 . 1.368(7) ?
C35 C36 . 1.374(6) ?
C41 C46 . 1.379(4) ?
C41 C42 . 1.413(4) ?
C42 C43 . 1.400(4) ?
C43 C44 . 1.388(5) ?
C44 C45 . 1.366(5) ?
C45 C46 . 1.390(5) ?
C50 C51 . 1.506(5) ?
C51 C56 . 1.388(4) ?
C53 C54 . 1.373(5) ?
C54 C55 . 1.366(6) ?
C55 C56 . 1.377(5) ?
O1C C3C . 1.259(5) ?
O2C C3C . 1.199(5) ?
C3C C4C . 1.478(6) ?
O1S C2S . 1.205(6) ?
C2S N3S . 1.309(6) ?
N3S C5S . 1.431(5) ?
N3S C4S . 1.446(6) ?

loop_
_geom_hbond_atom_site_label_D
_geom_hbond_atom_site_label_H
_geom_hbond_atom_site_label_A
_geom_hbond_site_symmetry_A
_geom_hbond_distance_DH
_geom_hbond_distance_HA
_geom_hbond_distance_DA
_geom_hbond_angle_DHA
_geom_hbond_publ_flag
O1W H1WB O20 2_556 1.01 1.66 2.658(3) 171.2 y
O1W H1WA O40 . .86 1.87 2.720(3) 166.3 y
O2W H2WA O1C . .96 1.77 2.699(4) 163.0 y
O2W H2WB O40 2_556 .96 1.88 2.750(3) 149.1 y
O3W H3WA O2C 1_554 .85 2.03 2.805(4) 152.4 y
O3W H3WB O2C 2_556 1.09 1.77 2.823(4) 160.4 y
O3W H3WB O1C 2_556 1.09 2.56 3.446(4) 137.8 y
O4W H4WA O20 . .94 1.74 2.666(3) 169.8 y
O4W H4WB O1C 2_556 .93 1.75 2.680(4) 175.4 y
